data_2221149
loop_
_publ_author_name
'Gowda, B. Thimme'
'Foro, Sabine'
'Sowmya, B. P.'
'Fuess, Hartmut'

_publ_section_title
;
 2-Chloro-<i>N</i>-(3,5-dimethylphenyl)benzamide
;
_journal_coeditor_code NG2536
_journal_issue 3
_journal_name_full 'Acta Crystallographica Section E'
_journal_page_first o444
_journal_paper_doi 10.1107/S1600536809001706
_journal_volume 65
_journal_year 2009
_chemical_formula_iupac 'C15 H14 Cl N O'
_chemical_formula_moiety 'C15 H14 Cl N O'
_chemical_formula_sum 'C15 H14 Cl N O'
_chemical_formula_weight 259.72
_chemical_name_systematic
;
2-Chloro-<i>N</i>-(3,5-dimethylphenyl)benzamide
;
_space_group_IT_number 33
_symmetry_cell_setting orthorhombic
_symmetry_space_group_name_Hall 'P 2c -2n'
_symmetry_space_group_name_H-M 'P n a 21'
_atom_sites_solution_hydrogens geom
_atom_sites_solution_primary direct
_atom_sites_solution_secondary difmap
_audit_creation_method SHELXL-97
_cell_angle_alpha 90.00
_cell_angle_beta 90.00
_cell_angle_gamma 90.00
_cell_formula_units_Z 4
_cell_length_a 9.1867(6)
_cell_length_b 13.9710(8)
_cell_length_c 10.2711(7)
_cell_measurement_reflns_used 2104
_cell_measurement_temperature 100(2)
_cell_measurement_theta_max 28.06
_cell_measurement_theta_min 2.46
_cell_volume 1318.27(15)
_computing_cell_refinement
;
CrysAlis RED (Oxford Diffraction, 2007)
;
_computing_data_collection
;
CrysAlis CCD (Oxford Diffraction, 2007)
;
_computing_data_reduction
;
CrysAlis RED (Oxford Diffraction, 2007)
;
_computing_molecular_graphics 'PLATON (Spek, 2003)'
_computing_publication_material 'SHELXS97 (Sheldrick, 2008)'
_computing_structure_refinement 'SHELXL97 (Sheldrick, 2008)'
_computing_structure_solution 'SHELXS97 (Sheldrick, 2008)'
_diffrn_ambient_temperature 100(2)
_diffrn_measured_fraction_theta_full 0.996
_diffrn_measured_fraction_theta_max 0.996
_diffrn_measurement_device_type
;
Oxford Diffraction Xcalibur diffractometer with a Sapphire CCD detector
;
_diffrn_measurement_method
;
Rotation method data acquisition using \w and \f
;
_diffrn_radiation_monochromator graphite
_diffrn_radiation_source 'fine-focus sealed tube'
_diffrn_radiation_type MoK\a
_diffrn_radiation_wavelength 0.71073
_diffrn_reflns_av_R_equivalents 0.0135
_diffrn_reflns_av_sigmaI/netI 0.0137
_diffrn_reflns_limit_h_max 11
_diffrn_reflns_limit_h_min -11
_diffrn_reflns_limit_k_max 17
_diffrn_reflns_limit_k_min -17
_diffrn_reflns_limit_l_max 12
_diffrn_reflns_limit_l_min -10
_diffrn_reflns_number 6034
_diffrn_reflns_theta_full 26.36
_diffrn_reflns_theta_max 26.36
_diffrn_reflns_theta_min 2.46
_diffrn_standards_decay_% 0
_exptl_absorpt_coefficient_mu 0.277
_exptl_absorpt_correction_T_max 0.9649
_exptl_absorpt_correction_T_min 0.8787
_exptl_absorpt_correction_type multi-scan
_exptl_absorpt_process_details '(CrysAlis RED; Oxford Diffraction, 2007)'
_exptl_crystal_colour colourless
_exptl_crystal_density_diffrn 1.309
_exptl_crystal_density_method 'not measured'
_exptl_crystal_description prism
_exptl_crystal_F_000 544
_exptl_crystal_size_max 0.48
_exptl_crystal_size_mid 0.28
_exptl_crystal_size_min 0.13
_refine_diff_density_max 0.341
_refine_diff_density_min -0.270
_refine_ls_abs_structure_details 'Flack (1983), 712 Friedel pairs'
_refine_ls_abs_structure_Flack 0.01(7)
_refine_ls_extinction_method none
_refine_ls_goodness_of_fit_ref 1.025
_refine_ls_hydrogen_treatment mixed
_refine_ls_matrix_type full
_refine_ls_number_parameters 187
_refine_ls_number_reflns 2136
_refine_ls_number_restraints 2
_refine_ls_restrained_S_all 1.025
_refine_ls_R_factor_all 0.0345
_refine_ls_R_factor_gt 0.0309
_refine_ls_shift/su_max 0.002
_refine_ls_shift/su_mean 0.000
_refine_ls_structure_factor_coef Fsqd
_refine_ls_weighting_details 'calc w=1/[\s^2^(Fo^2^)+(0.0477P)^2^+0.598P] where P=(Fo^2^+2Fc^2^)/3'
_refine_ls_weighting_scheme calc
_refine_ls_wR_factor_gt 0.0806
_refine_ls_wR_factor_ref 0.0834
_reflns_number_gt 1977
_reflns_number_total 2136
_reflns_threshold_expression I>2\s(I)
_cod_data_source_file ng2536.cif
_cod_data_source_block I
_cod_database_code 2221149
_cod_database_fobs_code 2221149

loop_
_symmetry_equiv_pos_as_xyz
'x, y, z'
'-x, -y, z+1/2'
'-x+1/2, y+1/2, z+1/2'
'x+1/2, -y+1/2, z'

loop_
_atom_site_type_symbol
_atom_site_label
_atom_site_fract_x
_atom_site_fract_y
_atom_site_fract_z
_atom_site_U_iso_or_equiv
_atom_site_adp_type
_atom_site_calc_flag
_atom_site_refinement_flags
_atom_site_occupancy
_atom_site_disorder_assembly
_atom_site_disorder_group
Cl Cl1 0.11485(6) 0.32674(4) 1.16333(7) 0.03305(16) Uani d . 1 . .
O O1 0.19372(16) 0.32548(10) 0.85807(18) 0.0253(4) Uani d . 1 . .
N N1 -0.01100(18) 0.24094(12) 0.8052(2) 0.0210(4) Uani d D 1 . .
H H1N -0.0995(19) 0.2359(18) 0.820(3) 0.025 Uiso d D 1 . .
C C1 0.0540(2) 0.17351(13) 0.7178(2) 0.0211(4) Uani d . 1 . .
C C2 0.0112(2) 0.07840(15) 0.7257(3) 0.0247(5) Uani d . 1 . .
H H2 -0.049(3) 0.0577(18) 0.794(3) 0.030 Uiso d . 1 . .
C C3 0.0694(2) 0.01080(14) 0.6398(3) 0.0299(6) Uani d . 1 . .
C C4 0.1719(3) 0.04035(16) 0.5498(3) 0.0307(5) Uani d . 1 . .
H H4 0.219(3) -0.0046(18) 0.489(3) 0.037 Uiso d . 1 . .
C C5 0.2166(3) 0.13617(16) 0.5410(2) 0.0287(5) Uani d . 1 . .
C C6 0.1549(2) 0.20260(15) 0.6256(2) 0.0249(5) Uani d . 1 . .
H H6 0.192(3) 0.2682(18) 0.617(3) 0.030 Uiso d . 1 . .
C C7 0.0614(2) 0.31152(14) 0.8664(2) 0.0200(4) Uani d . 1 . .
C C8 -0.0321(2) 0.37827(13) 0.9446(2) 0.0193(4) Uani d . 1 . .
C C9 -0.0080(2) 0.39557(15) 1.0757(2) 0.0237(5) Uani d . 1 . .
C C10 -0.0849(3) 0.46637(16) 1.1420(2) 0.0289(5) Uani d . 1 . .
H H10 -0.068(3) 0.4734(19) 1.232(3) 0.035 Uiso d . 1 . .
C C11 -0.1868(2) 0.52064(16) 1.0761(3) 0.0313(6) Uani d . 1 . .
H H11 -0.240(3) 0.5734(18) 1.117(3) 0.038 Uiso d . 1 . .
C C12 -0.2157(3) 0.50321(15) 0.9463(3) 0.0305(5) Uani d . 1 . .
H H12 -0.285(3) 0.539(2) 0.907(3) 0.037 Uiso d . 1 . .
C C13 -0.1396(2) 0.43181(16) 0.8809(3) 0.0239(5) Uani d . 1 . .
H H13 -0.157(3) 0.4197(18) 0.798(3) 0.029 Uiso d . 1 . .
C C14 0.0200(3) -0.09234(15) 0.6467(4) 0.0409(7) Uani d . 1 . .
H H14A 0.0078 -0.1111 0.7380 0.049 Uiso calc R 1 . .
H H14B 0.0932 -0.1335 0.6057 0.049 Uiso calc R 1 . .
H H14C -0.0729 -0.0993 0.6008 0.049 Uiso calc R 1 . .
C C15 0.3281(3) 0.16747(18) 0.4422(3) 0.0392(6) Uani d . 1 . .
H H15A 0.2854 0.1645 0.3548 0.047 Uiso calc R 1 . .
H H15B 0.4128 0.1250 0.4465 0.047 Uiso calc R 1 . .
H H15C 0.3585 0.2333 0.4610 0.047 Uiso calc R 1 . .

loop_
_atom_site_aniso_label
_atom_site_aniso_U_11
_atom_site_aniso_U_22
_atom_site_aniso_U_33
_atom_site_aniso_U_12
_atom_site_aniso_U_13
_atom_site_aniso_U_23
Cl1 0.0362(3) 0.0325(3) 0.0304(3) -0.0048(2) -0.0079(3) 0.0058(3)
O1 0.0141(7) 0.0272(7) 0.0345(10) -0.0016(5) 0.0019(7) -0.0081(7)
N1 0.0133(8) 0.0218(8) 0.0280(10) -0.0020(6) 0.0015(8) -0.0034(7)
C1 0.0164(9) 0.0219(10) 0.0249(11) 0.0019(7) -0.0043(9) -0.0049(8)
C2 0.0178(9) 0.0242(10) 0.0323(13) -0.0008(8) -0.0045(10) -0.0028(9)
C3 0.0219(10) 0.0225(9) 0.0454(16) 0.0042(7) -0.0137(11) -0.0063(10)
C4 0.0269(11) 0.0306(11) 0.0345(14) 0.0099(9) -0.0078(11) -0.0150(10)
C5 0.0261(11) 0.0337(11) 0.0262(14) 0.0060(9) -0.0032(11) -0.0064(10)
C6 0.0238(10) 0.0221(10) 0.0286(13) 0.0010(8) -0.0015(9) -0.0030(8)
C7 0.0180(10) 0.0211(9) 0.0208(12) -0.0005(7) 0.0029(9) -0.0011(8)
C8 0.0172(9) 0.0188(9) 0.0220(12) -0.0048(7) 0.0034(9) -0.0019(8)
C9 0.0211(9) 0.0228(10) 0.0273(13) -0.0085(8) 0.0010(9) 0.0008(8)
C10 0.0351(12) 0.0282(10) 0.0235(14) -0.0127(8) 0.0098(11) -0.0094(9)
C11 0.0271(11) 0.0249(10) 0.0418(16) -0.0037(8) 0.0135(11) -0.0097(10)
C12 0.0221(11) 0.0270(11) 0.0424(16) 0.0016(9) 0.0052(12) -0.0005(10)
C13 0.0188(10) 0.0279(10) 0.0250(13) -0.0015(8) 0.0016(9) -0.0032(9)
C14 0.0319(12) 0.0227(10) 0.068(2) 0.0007(8) -0.0118(14) -0.0102(13)
C15 0.0412(14) 0.0471(14) 0.0294(14) 0.0052(12) 0.0090(13) -0.0100(12)

loop_
_atom_type_symbol
_atom_type_description
_atom_type_scat_dispersion_real
_atom_type_scat_dispersion_imag
_atom_type_scat_source
C C 0.0033 0.0016 'International Tables Vol C Tables 4.2.6.8 and 6.1.1.4'
H H 0.0000 0.0000 'International Tables Vol C Tables 4.2.6.8 and 6.1.1.4'
Cl Cl 0.1484 0.1585 'International Tables Vol C Tables 4.2.6.8 and 6.1.1.4'
N N 0.0061 0.0033 'International Tables Vol C Tables 4.2.6.8 and 6.1.1.4'
O O 0.0106 0.0060 'International Tables Vol C Tables 4.2.6.8 and 6.1.1.4'

loop_
_geom_angle_atom_site_label_1
_geom_angle_atom_site_label_2
_geom_angle_atom_site_label_3
_geom_angle_site_symmetry_1
_geom_angle_site_symmetry_3
_geom_angle
_geom_angle_publ_flag
C7 N1 C1 . . 124.70(17) ?
C7 N1 H1N . . 117.2(19) ?
C1 N1 H1N . . 118.1(19) ?
C6 C1 C2 . . 120.7(2) ?
C6 C1 N1 . . 120.94(18) ?
C2 C1 N1 . . 118.4(2) ?
C1 C2 C3 . . 120.1(2) ?
C1 C2 H2 . . 120.5(16) ?
C3 C2 H2 . . 119.2(16) ?
C4 C3 C2 . . 118.7(2) ?
C4 C3 C14 . . 121.3(2) ?
C2 C3 C14 . . 119.9(2) ?
C3 C4 C5 . . 121.8(2) ?
C3 C4 H4 . . 122.2(16) ?
C5 C4 H4 . . 116.0(16) ?
C6 C5 C4 . . 118.4(2) ?
C6 C5 C15 . . 120.3(2) ?
C4 C5 C15 . . 121.3(2) ?
C1 C6 C5 . . 120.2(2) ?
C1 C6 H6 . . 124.8(16) ?
C5 C6 H6 . . 114.9(16) ?
O1 C7 N1 . . 124.76(19) ?
O1 C7 C8 . . 120.18(18) ?
N1 C7 C8 . . 115.01(18) ?
C9 C8 C13 . . 118.23(19) ?
C9 C8 C7 . . 122.49(19) ?
C13 C8 C7 . . 119.0(2) ?
C8 C9 C10 . . 121.2(2) ?
C8 C9 Cl1 . . 120.74(16) ?
C10 C9 Cl1 . . 118.02(19) ?
C11 C10 C9 . . 119.5(2) ?
C11 C10 H10 . . 122.3(18) ?
C9 C10 H10 . . 118.1(18) ?
C12 C11 C10 . . 120.4(2) ?
C12 C11 H11 . . 116.7(18) ?
C10 C11 H11 . . 122.8(18) ?
C11 C12 C13 . . 119.8(2) ?
C11 C12 H12 . . 118(2) ?
C13 C12 H12 . . 122(2) ?
C12 C13 C8 . . 120.7(2) ?
C12 C13 H13 . . 120.8(17) ?
C8 C13 H13 . . 118.5(17) ?
C3 C14 H14A . . 109.5 ?
C3 C14 H14B . . 109.5 ?
H14A C14 H14B . . 109.5 ?
C3 C14 H14C . . 109.5 ?
H14A C14 H14C . . 109.5 ?
H14B C14 H14C . . 109.5 ?
C5 C15 H15A . . 109.5 ?
C5 C15 H15B . . 109.5 ?
H15A C15 H15B . . 109.5 ?
C5 C15 H15C . . 109.5 ?
H15A C15 H15C . . 109.5 ?
H15B C15 H15C . . 109.5 ?

loop_
_geom_bond_atom_site_label_1
_geom_bond_atom_site_label_2
_geom_bond_site_symmetry_2
_geom_bond_distance
_geom_bond_publ_flag
Cl1 C9 . 1.735(2) ?
O1 C7 . 1.234(3) ?
N1 C7 . 1.346(3) ?
N1 C1 . 1.431(3) ?
N1 H1N . 0.831(17) ?
C1 C6 . 1.386(3) ?
C1 C2 . 1.388(3) ?
C2 C3 . 1.399(3) ?
C2 H2 . 0.94(3) ?
C3 C4 . 1.382(4) ?
C3 C14 . 1.512(3) ?
C4 C5 . 1.403(3) ?
C4 H4 . 0.99(3) ?
C5 C6 . 1.392(3) ?
C5 C15 . 1.506(4) ?
C6 H6 . 0.98(3) ?
C7 C8 . 1.501(3) ?
C8 C9 . 1.386(3) ?
C8 C13 . 1.401(3) ?
C9 C10 . 1.393(3) ?
C10 C11 . 1.383(4) ?
C10 H10 . 0.94(3) ?
C11 C12 . 1.380(4) ?
C11 H11 . 0.98(3) ?
C12 C13 . 1.391(3) ?
C12 H12 . 0.91(3) ?
C13 H13 . 0.89(3) ?
C14 H14A . 0.9800 ?
C14 H14B . 0.9800 ?
C14 H14C . 0.9800 ?
C15 H15A . 0.9800 ?
C15 H15B . 0.9800 ?
C15 H15C . 0.9800 ?

loop_
_geom_hbond_atom_site_label_D
_geom_hbond_atom_site_label_H
_geom_hbond_atom_site_label_A
_geom_hbond_site_symmetry_A
_geom_hbond_distance_DH
_geom_hbond_distance_HA
_geom_hbond_distance_DA
_geom_hbond_angle_DHA
N1 H1N O1 4_455 0.831(17) 2.120(18) 2.918(2) 161(2)

loop_
_geom_torsion_atom_site_label_1
_geom_torsion_atom_site_label_2
_geom_torsion_atom_site_label_3
_geom_torsion_atom_site_label_4
_geom_torsion_site_symmetry_1
_geom_torsion_site_symmetry_2
_geom_torsion_site_symmetry_3
_geom_torsion_site_symmetry_4
_geom_torsion
_geom_torsion_publ_flag
C7 N1 C1 C6 . . . . -42.6(3) ?
C7 N1 C1 C2 . . . . 138.7(2) ?
C6 C1 C2 C3 . . . . -0.3(3) ?
N1 C1 C2 C3 . . . . 178.36(19) ?
C1 C2 C3 C4 . . . . 1.4(3) ?
C1 C2 C3 C14 . . . . -178.6(2) ?
C2 C3 C4 C5 . . . . -1.2(4) ?
C14 C3 C4 C5 . . . . 178.8(2) ?
C3 C4 C5 C6 . . . . -0.2(4) ?
C3 C4 C5 C15 . . . . -179.8(2) ?
C2 C1 C6 C5 . . . . -1.1(3) ?
N1 C1 C6 C5 . . . . -179.7(2) ?
C4 C5 C6 C1 . . . . 1.3(3) ?
C15 C5 C6 C1 . . . . -179.0(2) ?
C1 N1 C7 O1 . . . . -2.2(4) ?
C1 N1 C7 C8 . . . . 175.16(19) ?
O1 C7 C8 C9 . . . . -57.9(3) ?
N1 C7 C8 C9 . . . . 124.6(2) ?
O1 C7 C8 C13 . . . . 116.2(2) ?
N1 C7 C8 C13 . . . . -61.3(3) ?
C13 C8 C9 C10 . . . . -2.1(3) ?
C7 C8 C9 C10 . . . . 172.08(18) ?
C13 C8 C9 Cl1 . . . . 175.77(15) ?
C7 C8 C9 Cl1 . . . . -10.1(3) ?
C8 C9 C10 C11 . . . . -0.2(3) ?
Cl1 C9 C10 C11 . . . . -178.07(16) ?
C9 C10 C11 C12 . . . . 1.9(3) ?
C10 C11 C12 C13 . . . . -1.3(3) ?
C11 C12 C13 C8 . . . . -1.1(3) ?
C9 C8 C13 C12 . . . . 2.7(3) ?
C7 C8 C13 C12 . . . . -171.68(19) ?

loop_
_cod_related_entry_id
_cod_related_entry_database
_cod_related_entry_code
1 ChemSpider 681722
